data_7029606
loop_
_publ_author_name
'Moelands, Marcel A. H.'
'Schamhart, Daniel J.'
'Folkertsma, Emma'
'Lutz, Martin'
'Spek, Anthony L.'
'Klein Gebbink, Robertus J. M.'

_publ_section_title
;
 Facial triad modelling using ferrous pyridinyl prolinate complexes:
 synthesis and catalytic applications.
;
_journal_issue 18
_journal_name_full 'Dalton transactions (Cambridge, England : 2003)'
_journal_page_first 6769
_journal_page_last 6785
_journal_paper_doi 10.1039/c3dt53266f
_journal_volume 43
_journal_year 2014
_chemical_absolute_configuration ad
_chemical_formula_moiety 'C13 H18 Cl2 Fe N2 O2'
_chemical_formula_sum 'C13 H18 Cl2 Fe N2 O2'
_chemical_formula_weight 361.04
_chemical_name_systematic
; 
 ? 
;
_space_group_IT_number 19
_symmetry_cell_setting orthorhombic
_symmetry_space_group_name_Hall 'P 2ac 2ab'
_symmetry_space_group_name_H-M 'P 21 21 21'
_atom_sites_solution_hydrogens geom
_atom_sites_solution_primary direct
_atom_sites_solution_secondary difmap
_audit_creation_method SHELXL-97
_cell_angle_alpha 90.00
_cell_angle_beta 90.00
_cell_angle_gamma 90.00
_cell_formula_units_Z 4
_cell_length_a 8.0901(1)
_cell_length_b 12.9326(2)
_cell_length_c 14.6255(2)
_cell_measurement_reflns_used 27466
_cell_measurement_temperature 150(2)
_cell_measurement_theta_max 27.48
_cell_measurement_theta_min 1.02
_cell_volume 1530.21(4)
_computing_cell_refinement HKL2000
_computing_data_collection 'Nonius COLLECT'
_computing_data_reduction 'HKL2000, denzox, Sadabs'
_computing_structure_refinement 'SHELXL-97 (Sheldrick, 1997)'
_computing_structure_solution 'SHELXS-97 (Sheldrick, 1990)'
_diffrn_ambient_temperature 150(2)
_diffrn_measured_fraction_theta_full 0.996
_diffrn_measured_fraction_theta_max 0.996
_diffrn_measurement_device_type 'Nonius KappaCCD'
_diffrn_measurement_method '\f and \w scans'
_diffrn_radiation_monochromator graphite
_diffrn_radiation_source 'rotating anode'
_diffrn_radiation_type MoK\a
_diffrn_radiation_wavelength 0.71073
_diffrn_reflns_av_R_equivalents 0.0444
_diffrn_reflns_av_sigmaI/netI 0.0273
_diffrn_reflns_limit_h_max 10
_diffrn_reflns_limit_h_min -10
_diffrn_reflns_limit_k_max 16
_diffrn_reflns_limit_k_min -16
_diffrn_reflns_limit_l_max 18
_diffrn_reflns_limit_l_min -18
_diffrn_reflns_number 27410
_diffrn_reflns_theta_full 27.54
_diffrn_reflns_theta_max 27.54
_diffrn_reflns_theta_min 2.10
_exptl_absorpt_coefficient_mu 1.336
_exptl_absorpt_correction_T_max 0.89
_exptl_absorpt_correction_T_min 0.59
_exptl_absorpt_correction_type multi-scan
_exptl_crystal_colour yellow
_exptl_crystal_density_diffrn 1.567
_exptl_crystal_density_method 'not measured'
_exptl_crystal_description needle
_exptl_crystal_F_000 744
_exptl_crystal_size_max 0.36
_exptl_crystal_size_mid 0.09
_exptl_crystal_size_min 0.09
_refine_diff_density_max 0.288
_refine_diff_density_min -0.292
_refine_diff_density_rms 0.055
_refine_ls_abs_structure_details 'Flack H D (1983), Acta Cryst. A39, 876-881'
_refine_ls_abs_structure_Flack -0.012(13)
_refine_ls_extinction_method none
_refine_ls_goodness_of_fit_ref 1.075
_refine_ls_hydrogen_treatment constr
_refine_ls_matrix_type full
_refine_ls_number_parameters 183
_refine_ls_number_reflns 3509
_refine_ls_number_restraints 0
_refine_ls_restrained_S_all 1.075
_refine_ls_R_factor_all 0.0337
_refine_ls_R_factor_gt 0.0271
_refine_ls_shift/su_max 0.001
_refine_ls_shift/su_mean 0.000
_refine_ls_structure_factor_coef Fsqd
_refine_ls_weighting_details 'calc w=1/[\s^2^(Fo^2^)+(0.0333P)^2^+0.3037P] where P=(Fo^2^+2Fc^2^)/3'
_refine_ls_weighting_scheme calc
_refine_ls_wR_factor_gt 0.0615
_refine_ls_wR_factor_ref 0.0647
_reflns_number_gt 3199
_reflns_number_total 3509
_reflns_threshold_expression I>2\s(I)
_cod_data_source_file c3dt53266f2.cif
_cod_data_source_block s4090a
_cod_database_code 7029606

loop_
_symmetry_equiv_pos_as_xyz
'x, y, z'
'-x+1/2, -y, z+1/2'
'x+1/2, -y+1/2, -z'
'-x, y+1/2, -z+1/2'

loop_
_atom_site_label
_atom_site_type_symbol
_atom_site_fract_x
_atom_site_fract_y
_atom_site_fract_z
_atom_site_U_iso_or_equiv
_atom_site_adp_type
_atom_site_occupancy
_atom_site_symmetry_multiplicity
_atom_site_calc_flag
_atom_site_refinement_flags
Fe1 Fe 0.96882(4) 0.03093(2) 0.20226(2) 0.02345(8) Uani 1 1 d .
Cl1 Cl 1.25146(7) 0.03745(5) 0.21893(4) 0.03261(13) Uani 1 1 d .
Cl2 Cl 0.81063(7) -0.11306(4) 0.18124(4) 0.02901(13) Uani 1 1 d .
O1 O 0.9458(2) 0.01677(12) 0.35581(10) 0.0302(3) Uani 1 1 d .
O2 O 0.9303(2) 0.11525(13) 0.48013(10) 0.0316(4) Uani 1 1 d .
N1 N 0.9425(2) 0.11218(13) 0.07196(12) 0.0241(4) Uani 1 1 d .
N2 N 0.8391(2) 0.16834(13) 0.24372(11) 0.0223(4) Uani 1 1 d .
C1 C 0.8826(3) 0.20888(16) 0.08187(15) 0.0252(5) Uani 1 1 d .
C2 C 0.8294(3) 0.26667(19) 0.00836(16) 0.0320(5) Uani 1 1 d .
H2 H 0.7849 0.3339 0.0175 0.038 Uiso 1 1 calc R
C3 C 0.8413(3) 0.2259(2) -0.07888(16) 0.0359(6) Uani 1 1 d .
H3 H 0.8055 0.2645 -0.1305 0.043 Uiso 1 1 calc R
C4 C 0.9061(3) 0.12812(19) -0.08934(16) 0.0329(5) Uani 1 1 d .
H4 H 0.9162 0.0987 -0.1486 0.039 Uiso 1 1 calc R
C5 C 0.9567(3) 0.07301(17) -0.01321(14) 0.0276(5) Uani 1 1 d .
C6 C 0.8833(3) 0.25069(16) 0.17747(15) 0.0280(5) Uani 1 1 d .
H6A H 0.9945 0.2781 0.1921 0.034 Uiso 1 1 calc R
H6B H 0.8031 0.3082 0.1823 0.034 Uiso 1 1 calc R
C7 C 0.8792(3) 0.19711(16) 0.33904(14) 0.0250(5) Uani 1 1 d .
H7 H 0.9783 0.2433 0.3389 0.030 Uiso 1 1 calc R
C8 C 0.7295(3) 0.25817(18) 0.37631(16) 0.0334(5) Uani 1 1 d .
H8A H 0.6993 0.2338 0.4383 0.040 Uiso 1 1 calc R
H8B H 0.7548 0.3330 0.3793 0.040 Uiso 1 1 calc R
C9 C 0.5891(3) 0.23741(18) 0.30857(17) 0.0331(5) Uani 1 1 d .
H9A H 0.4884 0.2140 0.3409 0.040 Uiso 1 1 calc R
H9B H 0.5626 0.3005 0.2731 0.040 Uiso 1 1 calc R
C10 C 0.6558(3) 0.15231(17) 0.24602(15) 0.0268(5) Uani 1 1 d .
H10A H 0.6286 0.0831 0.2708 0.032 Uiso 1 1 calc R
H10B H 0.6082 0.1585 0.1839 0.032 Uiso 1 1 calc R
C11 C 0.9199(2) 0.09954(18) 0.39128(14) 0.0247(5) Uani 1 1 d .
C12 C 0.9819(3) 0.02700(19) 0.53372(15) 0.0331(5) Uani 1 1 d .
H12A H 0.9042 -0.0301 0.5243 0.050 Uiso 1 1 calc R
H12B H 0.9838 0.0458 0.5986 0.050 Uiso 1 1 calc R
H12C H 1.0928 0.0055 0.5146 0.050 Uiso 1 1 calc R
C13 C 1.0290(3) -0.03331(19) -0.02133(15) 0.0364(5) Uani 1 1 d .
H13A H 1.1197 -0.0410 0.0226 0.055 Uiso 1 1 calc R
H13B H 1.0711 -0.0436 -0.0835 0.055 Uiso 1 1 calc R
H13C H 0.9434 -0.0849 -0.0084 0.055 Uiso 1 1 calc R

loop_
_atom_site_aniso_label
_atom_site_aniso_U_11
_atom_site_aniso_U_22
_atom_site_aniso_U_33
_atom_site_aniso_U_23
_atom_site_aniso_U_13
_atom_site_aniso_U_12
Fe1 0.02567(15) 0.02176(15) 0.02293(15) 0.00093(12) 0.00021(12) 0.00152(12)
Cl1 0.0247(2) 0.0376(3) 0.0356(3) 0.0000(3) -0.0010(2) -0.0009(2)
Cl2 0.0272(3) 0.0237(3) 0.0361(3) 0.0005(2) -0.0024(2) -0.0012(2)
O1 0.0385(9) 0.0274(8) 0.0247(8) 0.0007(6) 0.0030(7) 0.0035(7)
O2 0.0374(10) 0.0366(9) 0.0209(7) -0.0015(7) -0.0023(6) 0.0048(8)
N1 0.0238(9) 0.0251(9) 0.0234(9) 0.0014(7) -0.0006(7) -0.0025(8)
N2 0.0224(9) 0.0211(9) 0.0235(9) -0.0002(7) 0.0013(7) -0.0003(7)
C1 0.0220(10) 0.0268(11) 0.0268(11) 0.0039(9) -0.0003(9) -0.0040(9)
C2 0.0276(11) 0.0327(13) 0.0358(13) 0.0108(10) -0.0012(10) -0.0003(10)
C3 0.0319(12) 0.0448(15) 0.0309(13) 0.0129(11) -0.0062(10) -0.0041(12)
C4 0.0312(12) 0.0426(14) 0.0247(11) 0.0034(10) -0.0027(9) -0.0096(11)
C5 0.0263(11) 0.0326(12) 0.0238(11) 0.0011(9) -0.0006(9) -0.0086(10)
C6 0.0329(11) 0.0216(10) 0.0296(12) 0.0025(9) 0.0022(9) -0.0007(9)
C7 0.0290(11) 0.0236(10) 0.0226(11) -0.0024(8) 0.0015(9) -0.0050(9)
C8 0.0427(14) 0.0273(12) 0.0303(12) -0.0019(10) 0.0055(10) 0.0049(11)
C9 0.0310(11) 0.0299(11) 0.0385(13) 0.0012(11) 0.0026(10) 0.0062(9)
C10 0.0235(11) 0.0251(11) 0.0318(12) 0.0014(9) 0.0021(9) -0.0011(9)
C11 0.0191(10) 0.0328(12) 0.0222(11) -0.0020(9) 0.0027(8) -0.0028(9)
C12 0.0331(12) 0.0422(13) 0.0240(10) 0.0032(10) -0.0004(9) 0.0069(12)
C13 0.0435(13) 0.0380(13) 0.0276(11) -0.0054(10) 0.0001(10) -0.0005(13)

loop_
_atom_type_symbol
_atom_type_description
_atom_type_scat_dispersion_real
_atom_type_scat_dispersion_imag
_atom_type_scat_source
C C 0.0033 0.0016 'International Tables Vol C Tables 4.2.6.8 and 6.1.1.4'
H H 0.0000 0.0000 'International Tables Vol C Tables 4.2.6.8 and 6.1.1.4'
Cl Cl 0.1484 0.1585 'International Tables Vol C Tables 4.2.6.8 and 6.1.1.4'
Fe Fe 0.3463 0.8444 'International Tables Vol C Tables 4.2.6.8 and 6.1.1.4'
N N 0.0061 0.0033 'International Tables Vol C Tables 4.2.6.8 and 6.1.1.4'
O O 0.0106 0.0060 'International Tables Vol C Tables 4.2.6.8 and 6.1.1.4'

loop_
_geom_angle_atom_site_label_1
_geom_angle_atom_site_label_2
_geom_angle_atom_site_label_3
_geom_angle
N2 Fe1 N1 78.53(6)
N2 Fe1 O1 75.33(6)
N1 Fe1 O1 153.71(6)
N2 Fe1 Cl2 116.02(5)
N1 Fe1 Cl2 102.72(5)
O1 Fe1 Cl2 91.23(4)
N2 Fe1 Cl1 115.14(5)
N1 Fe1 Cl1 99.88(5)
O1 Fe1 Cl1 88.83(4)
Cl2 Fe1 Cl1 127.01(2)
C11 O1 Fe1 111.66(14)
C11 O2 C12 115.53(18)
C1 N1 C5 118.54(19)
C1 N1 Fe1 112.76(14)
C5 N1 Fe1 128.00(14)
C7 N2 C6 112.46(16)
C7 N2 C10 103.35(16)
C6 N2 C10 110.68(17)
C7 N2 Fe1 111.50(13)
C6 N2 Fe1 106.91(12)
C10 N2 Fe1 112.04(13)
N1 C1 C2 122.1(2)
N1 C1 C6 115.67(19)
C2 C1 C6 122.2(2)
C1 C2 C3 119.4(2)
C1 C2 H2 120.3
C3 C2 H2 120.3
C4 C3 C2 118.6(2)
C4 C3 H3 120.7
C2 C3 H3 120.7
C3 C4 C5 119.7(2)
C3 C4 H4 120.1
C5 C4 H4 120.1
N1 C5 C4 121.6(2)
N1 C5 C13 116.78(19)
C4 C5 C13 121.6(2)
N2 C6 C1 110.45(17)
N2 C6 H6A 109.6
C1 C6 H6A 109.6
N2 C6 H6B 109.6
C1 C6 H6B 109.6
H6A C6 H6B 108.1
N2 C7 C11 108.32(16)
N2 C7 C8 106.82(18)
C11 C7 C8 114.80(18)
N2 C7 H7 108.9
C11 C7 H7 108.9
C8 C7 H7 108.9
C9 C8 C7 105.27(17)
C9 C8 H8A 110.7
C7 C8 H8A 110.7
C9 C8 H8B 110.7
C7 C8 H8B 110.7
H8A C8 H8B 108.8
C10 C9 C8 104.59(18)
C10 C9 H9A 110.8
C8 C9 H9A 110.8
C10 C9 H9B 110.8
C8 C9 H9B 110.8
H9A C9 H9B 108.9
N2 C10 C9 105.24(18)
N2 C10 H10A 110.7
C9 C10 H10A 110.7
N2 C10 H10B 110.7
C9 C10 H10B 110.7
H10A C10 H10B 108.8
O1 C11 O2 123.3(2)
O1 C11 C7 124.09(18)
O2 C11 C7 112.55(19)
O2 C12 H12A 109.5
O2 C12 H12B 109.5
H12A C12 H12B 109.5
O2 C12 H12C 109.5
H12A C12 H12C 109.5
H12B C12 H12C 109.5
C5 C13 H13A 109.5
C5 C13 H13B 109.5
H13A C13 H13B 109.5
C5 C13 H13C 109.5
H13A C13 H13C 109.5
H13B C13 H13C 109.5

loop_
_geom_bond_atom_site_label_1
_geom_bond_atom_site_label_2
_geom_bond_distance
Fe1 N2 2.1512(17)
Fe1 N1 2.1866(17)
Fe1 O1 2.2610(15)
Fe1 Cl2 2.2804(6)
Fe1 Cl1 2.3011(6)
O1 C11 1.208(3)
O2 C11 1.318(3)
O2 C12 1.446(3)
N1 C1 1.349(3)
N1 C5 1.350(3)
N2 C7 1.479(3)
N2 C6 1.484(3)
N2 C10 1.497(3)
C1 C2 1.378(3)
C1 C6 1.499(3)
C2 C3 1.384(3)
C2 H2 0.9500
C3 C4 1.377(4)
C3 H3 0.9500
C4 C5 1.384(3)
C4 H4 0.9500
C5 C13 1.499(3)
C6 H6A 0.9900
C6 H6B 0.9900
C7 C11 1.512(3)
C7 C8 1.545(3)
C7 H7 1.0000
C8 C9 1.531(3)
C8 H8A 0.9900
C8 H8B 0.9900
C9 C10 1.529(3)
C9 H9A 0.9900
C9 H9B 0.9900
C10 H10A 0.9900
C10 H10B 0.9900
C12 H12A 0.9800
C12 H12B 0.9800
C12 H12C 0.9800
C13 H13A 0.9800
C13 H13B 0.9800
C13 H13C 0.9800

loop_
_geom_torsion_atom_site_label_1
_geom_torsion_atom_site_label_2
_geom_torsion_atom_site_label_3
_geom_torsion_atom_site_label_4
_geom_torsion
N2 Fe1 O1 C11 -20.12(14)
N1 Fe1 O1 C11 -14.0(2)
Cl2 Fe1 O1 C11 -136.74(14)
Cl1 Fe1 O1 C11 96.27(15)
N2 Fe1 N1 C1 8.22(14)
O1 Fe1 N1 C1 2.2(2)
Cl2 Fe1 N1 C1 122.62(14)
Cl1 Fe1 N1 C1 -105.65(14)
N2 Fe1 N1 C5 -161.94(19)
O1 Fe1 N1 C5 -167.99(16)
Cl2 Fe1 N1 C5 -47.54(18)
Cl1 Fe1 N1 C5 84.19(18)
N1 Fe1 N2 C7 -150.66(13)
O1 Fe1 N2 C7 26.57(12)
Cl2 Fe1 N2 C7 110.65(12)
Cl1 Fe1 N2 C7 -55.03(13)
N1 Fe1 N2 C6 -27.36(13)
O1 Fe1 N2 C6 149.87(14)
Cl2 Fe1 N2 C6 -126.05(12)
Cl1 Fe1 N2 C6 68.27(13)
N1 Fe1 N2 C10 94.05(14)
O1 Fe1 N2 C10 -88.72(14)
Cl2 Fe1 N2 C10 -4.64(15)
Cl1 Fe1 N2 C10 -170.32(12)
C5 N1 C1 C2 2.8(3)
Fe1 N1 C1 C2 -168.37(17)
C5 N1 C1 C6 -175.13(19)
Fe1 N1 C1 C6 13.7(2)
N1 C1 C2 C3 -1.8(3)
C6 C1 C2 C3 176.1(2)
C1 C2 C3 C4 0.1(3)
C2 C3 C4 C5 0.4(3)
C1 N1 C5 C4 -2.3(3)
Fe1 N1 C5 C4 167.38(16)
C1 N1 C5 C13 178.03(19)
Fe1 N1 C5 C13 -12.3(3)
C3 C4 C5 N1 0.7(3)
C3 C4 C5 C13 -179.6(2)
C7 N2 C6 C1 165.24(17)
C10 N2 C6 C1 -79.7(2)
Fe1 N2 C6 C1 42.5(2)
N1 C1 C6 N2 -38.6(3)
C2 C1 C6 N2 143.4(2)
C6 N2 C7 C11 -149.57(17)
C10 N2 C7 C11 91.04(19)
Fe1 N2 C7 C11 -29.49(18)
C6 N2 C7 C8 86.3(2)
C10 N2 C7 C8 -33.1(2)
Fe1 N2 C7 C8 -153.66(14)
N2 C7 C8 C9 14.7(2)
C11 C7 C8 C9 -105.4(2)
C7 C8 C9 C10 9.2(2)
C7 N2 C10 C9 39.1(2)
C6 N2 C10 C9 -81.5(2)
Fe1 N2 C10 C9 159.28(13)
C8 C9 C10 N2 -29.8(2)
Fe1 O1 C11 O2 -167.72(16)
Fe1 O1 C11 C7 9.7(2)
C12 O2 C11 O1 2.4(3)
C12 O2 C11 C7 -175.27(17)
N2 C7 C11 O1 13.0(3)
C8 C7 C11 O1 132.2(2)
N2 C7 C11 O2 -169.36(17)
C8 C7 C11 O2 -50.1(2)
